data_9017095
loop_
_publ_author_name
'Ross, N. L.'
'Zhao, J.'
'Slebodnick, C.'
'Spencer, E. C.'
'Chakoumakos, B. C.'

_publ_section_title
;
 Petalite under pressure: Elastic behavior and phase stability
 Note: P = 0.56 GPa
;
_journal_name_full 'American Mineralogist'
_journal_page_first 714
_journal_page_last 721
_journal_volume 100
_journal_year 2015
_chemical_compound_source 'Aracuai pegmatite district, Minas Gerais, Brazil'
_chemical_formula_sum 'Al Li O10 Si4'
_chemical_name_mineral Petalite
_space_group_IT_number 13
_space_group_name_Hall '-P 2yc'
_space_group_name_H-M_alt 'P 1 2/c 1'
_symmetry_space_group_name_H-M 'P 1 2/c 1'
_cell_angle_alpha 90
_cell_angle_beta 141.1896
_cell_angle_gamma 90
_cell_length_a 11.1895
_cell_length_b 5.1100
_cell_length_c 11.6872
_cell_formula_units_Z 2
_cell_volume 418.826
_database_code_amcsd 0020425
_diffrn_ambient_pressure 5.6e+05
_exptl_crystal_density_diffrn 2.428
_cod_data_source_file inputs/fixed/downloads/05/05816.cif
_cod_data_source_block 05816
_cod_original_formula_sum 'Li Al Si4 O10'
_cod_database_code 9017095

loop_
_space_group_symop_operation_xyz
x,y,z
x,-y,1/2+z
-x,y,1/2-z
-x,-y,-z

loop_
_atom_site_label
_atom_site_fract_x
_atom_site_fract_y
_atom_site_fract_z
_atom_site_U_iso_or_equiv
Li1 0.50000 0.75600 0.25000 0.02000
Al1 0.50000 0.25520 0.25000 0.00830
Si1 0.78960 0.01870 0.79170 0.00830
Si2 0.79060 0.51610 0.64240 0.00860
O1 0.63180 -0.03400 0.77230 0.01560
O2 0.76860 -0.18830 0.67240 0.01360
O3 0.00000 0.00000 0.00000 0.02480
O4 0.75390 0.31190 0.71760 0.01630
O5 0.00000 0.46770 0.75000 0.02750
O6 0.63450 0.47710 0.42760 0.01130

loop_
_cod_related_entry_id
_cod_related_entry_database
_cod_related_entry_code
1 AMCSD 0020425
